data_4313804
loop_
_publ_author_name
'Robert W. Hughes'
'Lee A. Gerrard'
'Daniel J. Price'
'Mark T. Weller'

_publ_contact_author
;
Prof Mark T. Weller
University of Southampton
Department of Chemistry
Southampton
Hampshire
SO17 1BJ
UK
;
_publ_contact_author_email mtw@soton.ac.uk
_publ_contact_author_fax '44 02380593781'
_publ_contact_author_phone '44 02380593592'
_publ_section_title
;
 A Hybrid Metalloarsenate 3D Framework-1D Interrupted Metal Oxide
;
_journal_name_full 'Inorganic Chemistry'
_journal_page_first 4160
_journal_page_last 4164
_journal_paper_doi 10.1021/ic026151f
_journal_volume 42
_journal_year 2003
_chemical_formula_sum 'As1.33 H1.68 Ni2.16 O6.33'
_chemical_formula_weight 329.83
_chemical_name_systematic
;
 ?
;
_space_group_IT_number 186
_symmetry_cell_setting trigonal
_symmetry_space_group_name_Hall 'P 6c -2c'
_symmetry_space_group_name_H-M 'P 63 m c'
_atom_sites_solution_hydrogens geom
_atom_sites_solution_primary direct
_atom_sites_solution_secondary difmap
_audit_creation_method SHELXL-97
_cell_angle_alpha 90.00
_cell_angle_beta 90.00
_cell_angle_gamma 120.00
_cell_formula_units_Z 6
_cell_length_a 12.7021(18)
_cell_length_b 12.7021(18)
_cell_length_c 4.9966(10)
_cell_measurement_reflns_used 1491
_cell_measurement_temperature 120(2)
_cell_measurement_theta_max 27.37
_cell_measurement_theta_min 4.48
_cell_volume 698.2(2)
_computing_cell_refinement
;
SCALEPACK (Otwinoski and Minor, 1997), COLLECT (Hooft, 1998)
;
_computing_data_collection
;
COLLECT (Hooft, 1998) 
;
_computing_data_reduction
;
DENZO (Otwinoski and Minor, 1997), COLLECT (Hooft, 1998),
MAXUS (Mackay et al., 1998)
;
_computing_molecular_graphics 'ATOMS (Dowty, 1999) ORTEP3 (Farrugia 1997)'
_computing_publication_material 'WINGX (Farrugia, 1998)'
_computing_structure_refinement 'SHELXL-97 (Sheldrick, 1997)'
_computing_structure_solution 'SHELXS-97 (Sheldrick, 1990)'
_diffrn_ambient_temperature 293(2)
_diffrn_detector_area_resol_mean '9.091 pixels mm^1^'
_diffrn_measured_fraction_theta_full 0.997
_diffrn_measured_fraction_theta_max 0.997
_diffrn_measurement_device_type 'Nonius Kappa CCD Area detector'
_diffrn_measurement_method '\f and \w scans to fill the Ewald sphere'
_diffrn_radiation_monochromator graphite
_diffrn_radiation_source 'Nonius FR591 Rotating anode'
_diffrn_radiation_type MoK\a
_diffrn_radiation_wavelength 0.71073
_diffrn_reflns_av_R_equivalents 0.0244
_diffrn_reflns_av_sigmaI/netI 0.0419
_diffrn_reflns_limit_h_max 16
_diffrn_reflns_limit_h_min -16
_diffrn_reflns_limit_k_max 13
_diffrn_reflns_limit_k_min -12
_diffrn_reflns_limit_l_max 6
_diffrn_reflns_limit_l_min -4
_diffrn_reflns_number 1508
_diffrn_reflns_theta_full 27.37
_diffrn_reflns_theta_max 27.37
_diffrn_reflns_theta_min 3.21
_diffrn_standards_decay_% none
_exptl_absorpt_coefficient_mu 18.087
_exptl_absorpt_correction_T_max 0.5315
_exptl_absorpt_correction_T_min 0.2650
_exptl_absorpt_correction_type multi-scan
_exptl_absorpt_process_details 'SORTAV (Blessing, 1997)'
_exptl_crystal_colour Green
_exptl_crystal_density_diffrn 4.707
_exptl_crystal_density_method 'not measured'
_exptl_crystal_description Block
_exptl_crystal_F_000 941
_exptl_crystal_size_max 0.10
_exptl_crystal_size_mid 0.04
_exptl_crystal_size_min 0.04
_refine_diff_density_max 4.880
_refine_diff_density_min -1.280
_refine_diff_density_rms 0.194
_refine_ls_abs_structure_details 'Flack H D (1983), Acta Cryst. A39, 876-881'
_refine_ls_abs_structure_Flack -0.01(5)
_refine_ls_extinction_method none
_refine_ls_goodness_of_fit_ref 1.073
_refine_ls_hydrogen_treatment none
_refine_ls_matrix_type full
_refine_ls_number_parameters 56
_refine_ls_number_reflns 497
_refine_ls_number_restraints 1
_refine_ls_restrained_S_all 1.072
_refine_ls_R_factor_all 0.0420
_refine_ls_R_factor_gt 0.0396
_refine_ls_shift/su_max 0.000
_refine_ls_shift/su_mean 0.000
_refine_ls_structure_factor_coef Fsqd
_refine_ls_weighting_details 'calc w=1/[\s^2^(Fo^2^)+(0.0483P)^2^+11.3267P] where P=(Fo^2^+2Fc^2^)/3'
_refine_ls_weighting_scheme calc
_refine_ls_wR_factor_gt 0.0955
_refine_ls_wR_factor_ref 0.0976
_reflns_number_gt 477
_reflns_number_total 497
_reflns_threshold_expression >2sigma(I)
_cod_data_source_file ic026151fsi20030203_124437_1.cif
_cod_data_source_block 2
_cod_depositor_comments
;
The following automatic conversions were performed:

'_exptl_absorpt_correction_type' tag value 'Multi-Scans' was replaced
with 'multi-scan' value.

'_symmetry_cell_setting' value 'Trigonal'
changed to 'trigonal' according to the built-in table from CIF Core
dictionary named 'cif_core.dic' version 2.4.1 from 2010-06-29.

Automatic conversion script
Id: cif_fix_values 1646 2011-03-28 12:23:43Z adriana 

The following automatic conversions were performed:
data name '_publ_contact_autor' replaced with '_publ_contact_author'
as specified in the replacement file
'/home/antanas/src/cod-tools/trunk/data/replacement-values/replacement_tags.lst'.

Automatic conversion script
Id: cif_correct_tags 4998 2017-03-02 13:24:31Z antanas 
;
_cod_original_formula_sum 'H1.68 As1.33 Ni2.16 O6.33'
_cod_database_code 4313804

loop_
_symmetry_equiv_pos_as_xyz
'x, y, z'
'-y, x-y, z'
'-x+y, -x, z'
'-x, -y, z+1/2'
'y, -x+y, z+1/2'
'x-y, x, z+1/2'
'-y, -x, z'
'-x+y, y, z'
'x, x-y, z'
'y, x, z+1/2'
'x-y, -y, z+1/2'
'-x, -x+y, z+1/2'

loop_
_atom_site_label
_atom_site_type_symbol
_atom_site_fract_x
_atom_site_fract_y
_atom_site_fract_z
_atom_site_U_iso_or_equiv
_atom_site_adp_type
_atom_site_occupancy
_atom_site_symmetry_multiplicity
_atom_site_calc_flag
_atom_site_refinement_flags
_atom_site_disorder_assembly
_atom_site_disorder_group
As1 As 0.30421(12) 0.15210(6) 0.9830(3) 0.0080(3) Uani 1 2 d S . .
As2 As 0.3333 0.6667 0.7697(6) 0.0121(5) Uani 1 6 d S . .
Ni1 Ni 0.0000 0.0000 1.168(2) 0.027(3) Uani 0.487(15) 6 d SP . .
Ni2 Ni 0.35260(10) 0.42733(10) 1.0112(3) 0.0089(3) Uani 1 1 d . . .
O1 O 0.1530(9) 0.0765(4) 0.925(2) 0.019(2) Uani 1 2 d S . .
O2 O 0.3892(9) 0.1946(5) 0.7029(18) 0.012(2) Uani 1 2 d S . .
O3 O 0.3396(6) 0.2754(6) 1.1634(14) 0.0092(14) Uani 1 1 d . . .
O4 O 0.5248(4) 0.4752(4) 0.8259(19) 0.0082(19) Uiso 1 2 d S . .
O5 O 0.4046(5) 0.5954(5) 0.858(3) 0.019(3) Uani 1 2 d S . .
O6 O 0.6667 0.3333 0.938(6) 0.050(7) Uani 1 6 d S . .

loop_
_atom_site_aniso_label
_atom_site_aniso_U_11
_atom_site_aniso_U_22
_atom_site_aniso_U_33
_atom_site_aniso_U_23
_atom_site_aniso_U_13
_atom_site_aniso_U_12
As1 0.0140(6) 0.0081(5) 0.0038(7) 0.0000(3) 0.0001(6) 0.0070(3)
As2 0.0109(7) 0.0109(7) 0.0146(14) 0.000 0.000 0.0054(4)
Ni1 0.017(3) 0.017(3) 0.048(6) 0.000 0.000 0.0083(14)
Ni2 0.0092(6) 0.0096(5) 0.0088(7) 0.0002(5) -0.0004(6) 0.0054(4)
O1 0.011(5) 0.024(4) 0.019(6) -0.002(2) -0.004(4) 0.005(2)
O2 0.017(5) 0.011(3) 0.009(5) 0.003(2) 0.005(4) 0.008(2)
O3 0.013(3) 0.008(3) 0.008(3) -0.001(3) 0.003(3) 0.007(3)
O5 0.004(3) 0.004(3) 0.046(8) 0.004(2) -0.004(2) 0.000(4)
O6 0.058(10) 0.058(10) 0.033(17) 0.000 0.000 0.029(5)

loop_
_atom_type_symbol
_atom_type_description
_atom_type_scat_dispersion_real
_atom_type_scat_dispersion_imag
_atom_type_scat_source
O O 0.0106 0.0060 'International Tables Vol C Tables 4.2.6.8 and 6.1.1.4'
H H 0.0000 0.0000 'International Tables Vol C Tables 4.2.6.8 and 6.1.1.4'
Ni Ni 0.3393 1.1124 'International Tables Vol C Tables 4.2.6.8 and 6.1.1.4'
As As 0.0499 2.0058 'International Tables Vol C Tables 4.2.6.8 and 6.1.1.4'

loop_
_geom_angle_atom_site_label_1
_geom_angle_atom_site_label_2
_geom_angle_atom_site_label_3
_geom_angle
_geom_angle_site_symmetry_1
_geom_angle_site_symmetry_3
_geom_angle_publ_flag
O3 As1 O3 107.6(5) . 9 ?
O3 As1 O2 108.7(3) . . ?
O3 As1 O2 108.7(3) 9 . ?
O3 As1 O1 108.9(3) . . ?
O3 As1 O1 108.9(3) 9 . ?
O2 As1 O1 113.9(5) . . ?
O5 As2 O5 113.0(4) 2_665 3_565 ?
O5 As2 O5 113.0(4) 2_665 . ?
O5 As2 O5 113.0(4) 3_565 . ?
O5 As2 O6 105.7(5) 2_665 4_664 ?
O5 As2 O6 105.7(5) 3_565 4_664 ?
O5 As2 O6 105.7(5) . 4_664 ?
O1 Ni1 O1 89.2(5) 3 . ?
O1 Ni1 O1 89.2(5) 3 2 ?
O1 Ni1 O1 89.2(5) . 2 ?
O1 Ni1 O1 178.5(7) 3 6 ?
O1 Ni1 O1 91.9(2) . 6 ?
O1 Ni1 O1 91.9(2) 2 6 ?
O1 Ni1 O1 91.9(2) 3 4 ?
O1 Ni1 O1 178.5(7) . 4 ?
O1 Ni1 O1 91.9(2) 2 4 ?
O1 Ni1 O1 87.0(5) 6 4 ?
O1 Ni1 O1 91.9(2) 3 5 ?
O1 Ni1 O1 91.9(2) . 5 ?
O1 Ni1 O1 178.5(7) 2 5 ?
O1 Ni1 O1 87.0(5) 6 5 ?
O1 Ni1 O1 87.0(5) 4 5 ?
O1 Ni1 Ni1 125.8(4) 3 4 ?
O1 Ni1 Ni1 125.8(4) . 4 ?
O1 Ni1 Ni1 125.8(4) 2 4 ?
O1 Ni1 Ni1 52.7(4) 6 4 ?
O1 Ni1 Ni1 52.7(4) 4 4 ?
O1 Ni1 Ni1 52.7(4) 5 4 ?
O1 Ni1 Ni1 54.2(4) 3 4_554 ?
O1 Ni1 Ni1 54.2(4) . 4_554 ?
O1 Ni1 Ni1 54.2(4) 2 4_554 ?
O1 Ni1 Ni1 127.3(4) 6 4_554 ?
O1 Ni1 Ni1 127.3(4) 4 4_554 ?
O1 Ni1 Ni1 127.3(4) 5 4_554 ?
Ni1 Ni1 Ni1 180.000(6) 4 4_554 ?
O3 Ni2 O3 90.7(3) . 10_554 ?
O3 Ni2 O5 167.8(3) . . ?
O3 Ni2 O5 93.8(4) 10_554 . ?
O3 Ni2 O2 89.7(3) . 6 ?
O3 Ni2 O2 97.1(3) 10_554 6 ?
O5 Ni2 O2 100.9(4) . 6 ?
O3 Ni2 O4 87.9(3) . 4_665 ?
O3 Ni2 O4 164.9(3) 10_554 4_665 ?
O5 Ni2 O4 84.8(3) . 4_665 ?
O2 Ni2 O4 97.9(3) 6 4_665 ?
O3 Ni2 O4 91.0(3) . . ?
O3 Ni2 O4 86.0(3) 10_554 . ?
O5 Ni2 O4 78.0(3) . . ?
O2 Ni2 O4 176.8(4) 6 . ?
O4 Ni2 O4 79.01(17) 4_665 . ?
O3 Ni2 Ni2 121.5(2) . 7_665 ?
O3 Ni2 Ni2 121.02(19) 10_554 7_665 ?
O5 Ni2 Ni2 46.8(2) . 7_665 ?
O2 Ni2 Ni2 127.4(3) 6 7_665 ?
O4 Ni2 Ni2 48.80(18) 4_665 7_665 ?
O4 Ni2 Ni2 49.77(17) . 7_665 ?
O3 Ni2 Ni2 84.1(2) . 10_554 ?
O3 Ni2 Ni2 41.78(19) 10_554 10_554 ?
O5 Ni2 Ni2 91.7(4) . 10_554 ?
O2 Ni2 Ni2 138.0(3) 6 10_554 ?
O4 Ni2 Ni2 123.2(2) 4_665 10_554 ?
O4 Ni2 Ni2 45.2(2) . 10_554 ?
Ni2 Ni2 Ni2 90.0 7_665 10_554 ?
O3 Ni2 Ni2 42.5(2) . 10 ?
O3 Ni2 Ni2 133.07(19) 10_554 10 ?
O5 Ni2 Ni2 131.1(3) . 10 ?
O2 Ni2 Ni2 87.9(2) 6 10 ?
O4 Ni2 Ni2 46.3(2) 4_665 10 ?
O4 Ni2 Ni2 90.6(2) . 10 ?
Ni2 Ni2 Ni2 90.0 7_665 10 ?
Ni2 Ni2 Ni2 113.30(7) 10_554 10 ?
As1 O1 Ni1 134.4(7) . . ?
As1 O1 Ni1 152.5(7) . 4_554 ?
Ni1 O1 Ni1 73.2(3) . 4_554 ?
As1 O2 Ni2 120.1(2) . 5_554 ?
As1 O2 Ni2 120.1(2) . 10_554 ?
Ni2 O2 Ni2 118.7(4) 5_554 10_554 ?
As1 O3 Ni2 123.7(4) . . ?
As1 O3 Ni2 138.0(4) . 10 ?
Ni2 O3 Ni2 95.7(3) . 10 ?
Ni2 O4 Ni2 82.4(4) 10_554 4_664 ?
Ni2 O4 Ni2 145.6(5) 10_554 7_665 ?
Ni2 O4 Ni2 88.50(15) 4_664 7_665 ?
Ni2 O4 Ni2 88.50(15) 10_554 . ?
Ni2 O4 Ni2 145.6(5) 4_664 . ?
Ni2 O4 Ni2 80.5(3) 7_665 . ?
As2 O5 Ni2 134.7(3) . 7_665 ?
As2 O5 Ni2 134.7(3) . . ?
Ni2 O5 Ni2 86.3(4) 7_665 . ?

loop_
_geom_bond_atom_site_label_1
_geom_bond_atom_site_label_2
_geom_bond_distance
_geom_bond_site_symmetry_2
_geom_bond_publ_flag
As1 O3 1.663(7) . ?
As1 O3 1.663(7) 9 ?
As1 O2 1.683(9) . ?
As1 O1 1.688(10) . ?
As2 O5 1.628(10) 2_665 ?
As2 O5 1.628(10) 3_565 ?
As2 O5 1.628(10) . ?
As2 O6 1.66(3) 4_664 ?
Ni1 O1 2.075(12) 3 ?
Ni1 O1 2.075(12) . ?
Ni1 O1 2.075(12) 2 ?
Ni1 O1 2.117(12) 6 ?
Ni1 O1 2.117(12) 4 ?
Ni1 O1 2.117(12) 5 ?
Ni1 Ni1 2.4983(5) 4 ?
Ni1 Ni1 2.4983(5) 4_554 ?
Ni2 O3 2.002(7) . ?
Ni2 O3 2.032(7) 10_554 ?
Ni2 O5 2.043(8) . ?
Ni2 O2 2.051(5) 6 ?
Ni2 O4 2.122(8) 4_665 ?
Ni2 O4 2.164(7) . ?
Ni2 Ni2 2.795(2) 7_665 ?
Ni2 Ni2 2.9908(13) 10_554 ?
Ni2 Ni2 2.9908(13) 10 ?
O1 Ni1 2.117(12) 4_554 ?
O2 Ni2 2.051(5) 5_554 ?
O2 Ni2 2.051(5) 10_554 ?
O3 Ni2 2.032(7) 10 ?
O4 Ni2 2.122(8) 10_554 ?
O4 Ni2 2.122(8) 4_664 ?
O4 Ni2 2.164(7) 7_665 ?
O5 Ni2 2.043(8) 7_665 ?
O6 As2 1.66(3) 4_665 ?
